data_4337132
loop_
_publ_author_name
'Smart, Katharine A.'
'Grellier, Mary'
'Coppel, Yannick'
'Vendier, Laure'
'Mason, Sax A.'
'Capelli, Silvia C.'
'Albinati, Alberto'
'Montiel-Palma, Virginia'
'Mu\~noz-Hern\'andez, Miguel A'
'Sabo-Etienne, Sylviane'

_publ_section_title
;
 Nature of si-h interactions in a series of ruthenium silazane complexes
 using multinuclear solid-state NMR and neutron diffraction.
;
_journal_issue 2
_journal_name_full 'Inorganic chemistry'
_journal_page_first 1156
_journal_page_last 1165
_journal_paper_doi 10.1021/ic4027199
_journal_volume 53
_journal_year 2014
_chemical_compound_source 'synthesis as described'
_chemical_formula_moiety 'C24 H32 Cl N3 Ru Si'
_chemical_formula_sum 'C24 H32 Cl N3 Ru Si'
_chemical_formula_weight 527.14
_chemical_name_systematic
;
 ?
;
_space_group_IT_number 14
_symmetry_cell_setting monoclinic
_symmetry_Int_Tables_number 14
_symmetry_space_group_name_Hall '-P 2ybc'
_symmetry_space_group_name_H-M 'P 1 21/c 1'
_atom_sites_solution_hydrogens geom
_atom_sites_solution_primary direct
_atom_sites_solution_secondary difmap
_cell_angle_alpha 90
_cell_angle_beta 107.199(2)
_cell_angle_gamma 90
_cell_formula_units_Z 4
_cell_length_a 9.6855(5)
_cell_length_b 14.9740(9)
_cell_length_c 16.1437(10)
_cell_measurement_reflns_used 4456
_cell_measurement_temperature 100(2)
_cell_measurement_theta_max 24.86
_cell_measurement_theta_min 2.72
_cell_measurement_wavelength 0.71073
_cell_volume 2236.6(2)
_computing_cell_refinement 'Bruker SAINT'
_computing_data_collection 'Bruker APEX2'
_computing_data_reduction 'Bruker SAINT'
_computing_molecular_graphics 'Ortep-3 for Windows (Farrugia, 1997)'
_computing_publication_material 'WinGX publication routines (Farrugia, 1999)'
_computing_structure_refinement 'SHELXL-97 (Sheldrick, 2008)'
_computing_structure_solution 'SHELXS-97 (Sheldrick, 2008)'
_diffrn_ambient_temperature 100(2)
_diffrn_measured_fraction_theta_full 0.995
_diffrn_measured_fraction_theta_max 0.995
_diffrn_measurement_device_type 'Bruker Kappa APEX II'
_diffrn_measurement_method \w-\f
_diffrn_radiation_monochromator graphite
_diffrn_radiation_probe x-ray
_diffrn_radiation_source 'fine-focus sealed tube'
_diffrn_radiation_type MoK\a
_diffrn_radiation_wavelength 0.71073
_diffrn_reflns_av_R_equivalents 0.063
_diffrn_reflns_av_unetI/netI 0.0507
_diffrn_reflns_limit_h_max 11
_diffrn_reflns_limit_h_min -11
_diffrn_reflns_limit_k_max 18
_diffrn_reflns_limit_k_min -18
_diffrn_reflns_limit_l_max 19
_diffrn_reflns_limit_l_min -19
_diffrn_reflns_number 25245
_diffrn_reflns_theta_full 25.45
_diffrn_reflns_theta_max 25.45
_diffrn_reflns_theta_min 1.9
_diffrn_standards_decay_% 0
_diffrn_standards_interval_count 0
_diffrn_standards_interval_time 0
_diffrn_standards_number 0
_exptl_absorpt_coefficient_mu 0.891
_exptl_absorpt_correction_T_max 0.993
_exptl_absorpt_correction_T_min 0.912
_exptl_absorpt_correction_type multi-scan
_exptl_absorpt_process_details
;
        [c.f. r.h. blessing, acta cryst. (1995), a51, 33-38]
;
_exptl_crystal_colour yellow
_exptl_crystal_density_diffrn 1.565
_exptl_crystal_density_method 'not measured'
_exptl_crystal_description parallelepiped
_exptl_crystal_F_000 1088
_exptl_crystal_size_max 0.18
_exptl_crystal_size_mid 0.1
_exptl_crystal_size_min 0.02
_refine_diff_density_max 0.446
_refine_diff_density_min -0.458
_refine_diff_density_rms 0.094
_refine_ls_extinction_method none
_refine_ls_goodness_of_fit_ref 1.013
_refine_ls_hydrogen_treatment constr
_refine_ls_matrix_type full
_refine_ls_number_parameters 273
_refine_ls_number_reflns 4131
_refine_ls_number_restraints 0
_refine_ls_restrained_S_all 1.013
_refine_ls_R_factor_all 0.0504
_refine_ls_R_factor_gt 0.0308
_refine_ls_shift/su_max 0.001
_refine_ls_shift/su_mean 0
_refine_ls_structure_factor_coef Fsqd
_refine_ls_weighting_details 'calc w=1/[\s^2^(Fo^2^)+(0.0225P)^2^+1.4614P] where P=(Fo^2^+2Fc^2^)/3'
_refine_ls_weighting_scheme calc
_refine_ls_wR_factor_gt 0.0566
_refine_ls_wR_factor_ref 0.0629
_reflns_number_gt 3231
_reflns_number_total 4131
_reflns_threshold_expression >2\s(I)
_cod_data_source_file ic4027199_si_002.cif
_cod_data_source_block 2c(kso031111)
_cod_database_code 4337132

loop_
_symmetry_equiv_pos_as_xyz
'x, y, z'
'-x, y+1/2, -z+1/2'
'-x, -y, -z'
'x, -y-1/2, z-1/2'

loop_
_atom_site_label
_atom_site_type_symbol
_atom_site_fract_x
_atom_site_fract_y
_atom_site_fract_z
_atom_site_U_iso_or_equiv
_atom_site_adp_type
_atom_site_occupancy
_atom_site_symmetry_multiplicity
_atom_site_calc_flag
_atom_site_refinement_flags
C1 C 0.1167(3) 0.5874(2) -0.0188(2) 0.0139(7) Uani 1 1 d .
H1 H 0.1584 0.5415 0.0215 0.017 Uiso 1 1 calc R
C2 C -0.0428(3) 0.6256(2) -0.14834(19) 0.0141(7) Uani 1 1 d .
C3 C -0.0108(3) 0.7152(2) -0.13440(18) 0.0131(6) Uani 1 1 d .
C4 C 0.0965(3) 0.73223(19) -0.05553(19) 0.0125(7) Uani 1 1 d .
C5 C -0.0443(3) 0.7998(2) -0.1755(2) 0.0184(7) Uani 1 1 d .
H5 H -0.1126 0.8116 -0.2302 0.022 Uiso 1 1 calc R
C6 C 0.0402(3) 0.8601(2) -0.1215(2) 0.0174(7) Uani 1 1 d .
H6 H 0.0389 0.9224 -0.133 0.021 Uiso 1 1 calc R
C7 C 0.1109(3) 0.9127(2) 0.1030(2) 0.0218(8) Uani 1 1 d .
H7A H 0.046 0.9488 0.0571 0.033 Uiso 1 1 calc R
H7B H 0.161 0.9515 0.1515 0.033 Uiso 1 1 calc R
H7C H 0.0546 0.8679 0.1231 0.033 Uiso 1 1 calc R
C8 C 0.3503(3) 0.9517(2) 0.0326(2) 0.0208(8) Uani 1 1 d .
H8A H 0.4052 0.9317 -0.0062 0.031 Uiso 1 1 calc R
H8B H 0.417 0.9754 0.0861 0.031 Uiso 1 1 calc R
H8C H 0.2822 0.9985 0.0039 0.031 Uiso 1 1 calc R
C10 C 0.2163(3) 0.7156(2) 0.19130(18) 0.0145(7) Uani 1 1 d .
H10 H 0.1107 0.7196 0.16 0.017 Uiso 1 1 calc R
C11 C 0.2729(3) 0.6294(2) 0.19181(19) 0.0152(7) Uani 1 1 d .
H11 H 0.2 0.5838 0.1615 0.018 Uiso 1 1 calc R
C12 C 0.3951(3) 0.5923(2) 0.2654(2) 0.0200(8) Uani 1 1 d .
H12A H 0.429 0.5356 0.2466 0.024 Uiso 1 1 calc R
H12B H 0.3587 0.5791 0.3153 0.024 Uiso 1 1 calc R
C13 C 0.5223(3) 0.6572(2) 0.2943(2) 0.0173(7) Uani 1 1 d .
H13A H 0.5098 0.6949 0.342 0.021 Uiso 1 1 calc R
H13B H 0.6128 0.6227 0.3171 0.021 Uiso 1 1 calc R
C14 C 0.5361(3) 0.7171(2) 0.22133(18) 0.0145(7) Uani 1 1 d .
H14 H 0.6313 0.7115 0.2093 0.017 Uiso 1 1 calc R
C15 C 0.4775(3) 0.8028(2) 0.20713(19) 0.0149(7) Uani 1 1 d .
H15 H 0.5379 0.8475 0.1874 0.018 Uiso 1 1 calc R
C16 C 0.3927(3) 0.8404(2) 0.2643(2) 0.0189(7) Uani 1 1 d .
H16A H 0.3547 0.9 0.2423 0.023 Uiso 1 1 calc R
H16B H 0.4583 0.8482 0.3238 0.023 Uiso 1 1 calc R
C17 C 0.2655(3) 0.7797(2) 0.2674(2) 0.0188(7) Uani 1 1 d .
H17A H 0.2945 0.7447 0.3218 0.023 Uiso 1 1 calc R
H17B H 0.1827 0.8178 0.2688 0.023 Uiso 1 1 calc R
C18 C 0.4881(3) 0.5902(2) 0.07159(19) 0.0142(7) Uani 1 1 d .
H18 H 0.4311 0.5337 0.0561 0.017 Uiso 1 1 calc R
C19 C 0.4468(3) 0.6567(2) 0.00777(19) 0.0132(7) Uani 1 1 d .
H19 H 0.3775 0.6384 -0.0489 0.016 Uiso 1 1 calc R
C20 C 0.4892(3) 0.7469(2) 0.01603(19) 0.0132(7) Uani 1 1 d .
H20 H 0.4344 0.7833 -0.0351 0.016 Uiso 1 1 calc R
C21 C 0.6407(3) 0.7826(2) 0.05706(19) 0.0160(7) Uani 1 1 d .
H21A H 0.6693 0.77 0.1201 0.019 Uiso 1 1 calc R
H21B H 0.6395 0.8483 0.0496 0.019 Uiso 1 1 calc R
C22 C 0.7543(3) 0.7430(2) 0.0192(2) 0.0179(7) Uani 1 1 d .
H22A H 0.8507 0.7655 0.0528 0.022 Uiso 1 1 calc R
H22B H 0.735 0.764 -0.0413 0.022 Uiso 1 1 calc R
C23 C 0.7572(3) 0.6407(2) 0.0200(2) 0.0199(8) Uani 1 1 d .
H23A H 0.6728 0.6188 -0.0267 0.024 Uiso 1 1 calc R
H23B H 0.8453 0.6206 0.0061 0.024 Uiso 1 1 calc R
C24 C 0.7553(3) 0.5980(2) 0.1033(2) 0.0183(7) Uani 1 1 d .
H24 H 0.8461 0.5854 0.1443 0.022 Uiso 1 1 calc R
C25 C 0.6371(3) 0.57604(19) 0.1252(2) 0.0170(7) Uani 1 1 d .
H25 H 0.6511 0.5489 0.1802 0.02 Uiso 1 1 calc R
N1 N 0.1639(3) 0.67018(16) 0.00282(15) 0.0110(5) Uani 1 1 d .
N2 N 0.1297(3) 0.81997(16) -0.04697(16) 0.0130(6) Uani 1 1 d .
N3 N 0.0163(3) 0.56233(16) -0.09163(16) 0.0131(6) Uani 1 1 d .
Si1 Si 0.24807(9) 0.85510(6) 0.05916(5) 0.0138(2) Uani 1 1 d .
Cl1 Cl -0.16285(9) 0.59146(5) -0.24543(5) 0.0237(2) Uani 1 1 d .
Ru1 Ru 0.35185(3) 0.712281(16) 0.105174(15) 0.00991(8) Uani 1 1 d .

loop_
_atom_site_aniso_label
_atom_site_aniso_U_11
_atom_site_aniso_U_22
_atom_site_aniso_U_33
_atom_site_aniso_U_23
_atom_site_aniso_U_13
_atom_site_aniso_U_12
C1 0.0158(17) 0.0145(17) 0.0125(17) 0.0012(13) 0.0060(15) 0.0003(14)
C2 0.0067(15) 0.0240(18) 0.0111(16) -0.0049(14) 0.0020(14) -0.0040(14)
C3 0.0087(15) 0.0191(16) 0.0122(16) -0.0005(14) 0.0041(13) -0.0020(14)
C4 0.0113(16) 0.0121(17) 0.0160(17) -0.0005(13) 0.0069(14) 0.0011(13)
C5 0.0143(16) 0.0230(19) 0.0147(17) 0.0029(15) -0.0007(14) 0.0042(15)
C6 0.0185(18) 0.0150(17) 0.0180(18) 0.0066(15) 0.0044(15) 0.0067(15)
C7 0.0216(19) 0.0210(18) 0.0207(19) -0.0021(15) 0.0033(16) 0.0063(15)
C8 0.0214(18) 0.0147(17) 0.0250(19) -0.0005(15) 0.0049(16) -0.0010(15)
C10 0.0104(15) 0.0227(17) 0.0108(16) 0.0008(15) 0.0037(13) -0.0030(15)
C11 0.0132(17) 0.0214(18) 0.0126(17) 0.0011(14) 0.0063(14) -0.0063(14)
C12 0.0210(18) 0.0253(19) 0.0134(17) 0.0072(14) 0.0046(15) -0.0005(15)
C13 0.0160(17) 0.0204(18) 0.0139(17) 0.0013(14) 0.0019(14) 0.0015(15)
C14 0.0118(15) 0.0195(17) 0.0119(16) -0.0042(14) 0.0032(13) -0.0025(15)
C15 0.0104(15) 0.0220(19) 0.0120(16) -0.0042(14) 0.0026(13) -0.0040(14)
C16 0.0208(18) 0.0218(18) 0.0122(17) -0.0076(14) 0.0022(15) 0.0000(15)
C17 0.0157(16) 0.0265(19) 0.0159(17) -0.0013(15) 0.0072(14) 0.0019(15)
C18 0.0158(17) 0.0134(16) 0.0155(17) -0.0038(13) 0.0078(14) -0.0010(14)
C19 0.0124(16) 0.0188(17) 0.0094(16) -0.0045(13) 0.0048(14) 0.0008(14)
C20 0.0145(16) 0.0162(16) 0.0106(16) 0.0001(13) 0.0065(14) 0.0019(14)
C21 0.0162(16) 0.0171(16) 0.0148(16) 0.0000(14) 0.0048(14) -0.0021(15)
C22 0.0116(16) 0.0240(18) 0.0188(18) -0.0016(15) 0.0054(15) -0.0031(14)
C23 0.0109(17) 0.0263(19) 0.0246(19) -0.0062(16) 0.0085(15) 0.0017(15)
C24 0.0164(17) 0.0189(18) 0.0186(18) -0.0050(14) 0.0037(15) 0.0044(15)
C25 0.0248(19) 0.0129(16) 0.0122(17) -0.0012(13) 0.0039(15) 0.0022(15)
N1 0.0103(13) 0.0128(13) 0.0114(13) 0.0022(11) 0.0057(11) 0.0021(11)
N2 0.0105(13) 0.0123(13) 0.0153(14) 0.0024(11) 0.0026(12) 0.0009(11)
N3 0.0102(13) 0.0169(14) 0.0122(14) 0.0018(12) 0.0033(12) -0.0006(12)
Si1 0.0145(5) 0.0124(4) 0.0145(5) -0.0012(4) 0.0043(4) -0.0004(4)
Cl1 0.0214(4) 0.0243(5) 0.0181(4) -0.0008(4) -0.0055(4) -0.0044(4)
Ru1 0.00962(13) 0.01116(13) 0.00913(13) -0.00041(11) 0.00306(10) -0.00021(12)

loop_
_atom_type_symbol
_atom_type_description
_atom_type_scat_dispersion_real
_atom_type_scat_dispersion_imag
_atom_type_scat_source
C C 0.0033 0.0016 'International Tables Vol C Tables 4.2.6.8 and 6.1.1.4'
H H 0 0 'International Tables Vol C Tables 4.2.6.8 and 6.1.1.4'
N N 0.0061 0.0033 'International Tables Vol C Tables 4.2.6.8 and 6.1.1.4'
Si Si 0.0817 0.0704 'International Tables Vol C Tables 4.2.6.8 and 6.1.1.4'
Cl Cl 0.1484 0.1585 'International Tables Vol C Tables 4.2.6.8 and 6.1.1.4'
Ru Ru -1.2594 0.8363 'International Tables Vol C Tables 4.2.6.8 and 6.1.1.4'

loop_
_geom_angle_atom_site_label_1
_geom_angle_atom_site_label_2
_geom_angle_atom_site_label_3
_geom_angle
N1 C1 N3 126.5(3)
N1 C1 H1 116.8
N3 C1 H1 116.8
N3 C2 C3 123.5(3)
N3 C2 Cl1 116.9(2)
C3 C2 Cl1 119.6(2)
C2 C3 C4 113.2(3)
C2 C3 C5 141.3(3)
C4 C3 C5 105.5(3)
N1 C4 N2 123.2(3)
N1 C4 C3 125.7(3)
N2 C4 C3 111.0(3)
C6 C5 C3 106.4(3)
C6 C5 H5 126.8
C3 C5 H5 126.8
C5 C6 N2 111.9(3)
C5 C6 H6 124.1
N2 C6 H6 124.1
Si1 C7 H7A 109.5
Si1 C7 H7B 109.5
H7A C7 H7B 109.5
Si1 C7 H7C 109.5
H7A C7 H7C 109.5
H7B C7 H7C 109.5
Si1 C8 H8A 109.5
Si1 C8 H8B 109.5
H8A C8 H8B 109.5
Si1 C8 H8C 109.5
H8A C8 H8C 109.5
H8B C8 H8C 109.5
C11 C10 C17 123.3(3)
C11 C10 Ru1 70.97(16)
C17 C10 Ru1 115.22(19)
C11 C10 H10 113.5
C17 C10 H10 113.5
Ru1 C10 H10 113.5
C10 C11 C12 123.8(3)
C10 C11 Ru1 71.44(17)
C12 C11 Ru1 111.9(2)
C10 C11 H11 114.1
C12 C11 H11 114.1
Ru1 C11 H11 114.1
C11 C12 C13 112.3(3)
C11 C12 H12A 109.2
C13 C12 H12A 109.2
C11 C12 H12B 109.2
C13 C12 H12B 109.2
H12A C12 H12B 107.9
C14 C13 C12 112.7(2)
C14 C13 H13A 109
C12 C13 H13A 109
C14 C13 H13B 109
C12 C13 H13B 109
H13A C13 H13B 107.8
C15 C14 C13 123.1(3)
C15 C14 Ru1 72.45(17)
C13 C14 Ru1 114.30(19)
C15 C14 H14 113.5
C13 C14 H14 113.5
Ru1 C14 H14 113.5
C14 C15 C16 120.7(3)
C14 C15 Ru1 70.38(17)
C16 C15 Ru1 113.90(19)
C14 C15 H15 114.8
C16 C15 H15 114.8
Ru1 C15 H15 114.8
C15 C16 C17 112.5(2)
C15 C16 H16A 109.1
C17 C16 H16A 109.1
C15 C16 H16B 109.1
C17 C16 H16B 109.1
H16A C16 H16B 107.8
C10 C17 C16 114.1(2)
C10 C17 H17A 108.7
C16 C17 H17A 108.7
C10 C17 H17B 108.7
C16 C17 H17B 108.7
H17A C17 H17B 107.6
C19 C18 C25 123.7(3)
C19 C18 Ru1 64.58(16)
C25 C18 Ru1 119.2(2)
C19 C18 H18 113.6
C25 C18 H18 113.6
Ru1 C18 H18 113.6
C18 C19 C20 126.9(3)
C18 C19 Ru1 80.37(17)
C20 C19 Ru1 75.02(17)
C18 C19 H19 116.6
C20 C19 H19 116.6
Ru1 C19 H19 116.6
C19 C20 C21 126.7(3)
C19 C20 Ru1 68.55(16)
C21 C20 Ru1 118.17(19)
C19 C20 H20 112.1
C21 C20 H20 112.1
Ru1 C20 H20 112.1
C20 C21 C22 114.0(2)
C20 C21 H21A 108.8
C22 C21 H21A 108.8
C20 C21 H21B 108.8
C22 C21 H21B 108.8
H21A C21 H21B 107.7
C21 C22 C23 113.5(2)
C21 C22 H22A 108.9
C23 C22 H22A 108.9
C21 C22 H22B 108.9
C23 C22 H22B 108.9
H22A C22 H22B 107.7
C24 C23 C22 115.5(3)
C24 C23 H23A 108.4
C22 C23 H23A 108.4
C24 C23 H23B 108.4
C22 C23 H23B 108.4
H23A C23 H23B 107.5
C25 C24 C23 125.7(3)
C25 C24 H24 117.1
C23 C24 H24 117.1
C24 C25 C18 125.6(3)
C24 C25 H25 117.2
C18 C25 H25 117.2
C1 N1 C4 113.7(3)
C1 N1 Ru1 128.2(2)
C4 N1 Ru1 117.30(19)
C4 N2 C6 105.2(3)
C4 N2 Si1 116.0(2)
C6 N2 Si1 137.7(2)
C2 N3 C1 117.4(3)
N2 Si1 C8 103.54(13)
N2 Si1 C7 99.60(13)
C8 Si1 C7 102.19(14)
N2 Si1 Ru1 97.07(8)
C8 Si1 Ru1 124.11(11)
C7 Si1 Ru1 124.84(11)
N1 Ru1 C11 87.04(10)
N1 Ru1 C14 163.94(10)
C11 Ru1 C14 79.58(11)
N1 Ru1 C10 87.95(10)
C11 Ru1 C10 37.59(11)
C14 Ru1 C10 86.83(11)
N1 Ru1 C15 155.06(10)
C11 Ru1 C15 95.30(11)
C14 Ru1 C15 37.17(11)
C10 Ru1 C15 79.22(11)
N1 Ru1 C19 77.24(10)
C11 Ru1 C19 122.96(12)
C14 Ru1 C19 102.62(11)
C10 Ru1 C19 157.09(11)
C15 Ru1 C19 120.71(11)
N1 Ru1 C20 95.75(10)
C11 Ru1 C20 156.25(11)
C14 Ru1 C20 93.05(11)
C10 Ru1 C20 165.59(11)
C15 Ru1 C20 92.00(11)
C19 Ru1 C20 36.43(11)
N1 Ru1 Si1 80.87(7)
C11 Ru1 Si1 121.10(8)
C14 Ru1 Si1 113.66(8)
C10 Ru1 Si1 84.28(8)
C15 Ru1 Si1 76.68(8)
C19 Ru1 Si1 110.02(8)
C20 Ru1 Si1 82.58(8)
N1 Ru1 C18 90.01(10)
C11 Ru1 C18 91.84(11)
C14 Ru1 C18 81.65(11)
C10 Ru1 C18 129.43(11)
C15 Ru1 C18 114.67(11)
C19 Ru1 C18 35.06(10)
C20 Ru1 C18 64.64(10)
Si1 Ru1 C18 144.95(7)

loop_
_geom_bond_atom_site_label_1
_geom_bond_atom_site_label_2
_geom_bond_distance
C1 N1 1.332(4)
C1 N3 1.339(4)
C1 H1 0.95
C2 N3 1.325(4)
C2 C3 1.380(4)
C2 Cl1 1.730(3)
C3 C4 1.408(4)
C3 C5 1.422(4)
C4 N1 1.347(4)
C4 N2 1.350(4)
C5 C6 1.350(4)
C5 H5 0.95
C6 N2 1.395(4)
C6 H6 0.95
C7 Si1 1.888(3)
C7 H7A 0.98
C7 H7B 0.98
C7 H7C 0.98
C8 Si1 1.873(3)
C8 H8A 0.98
C8 H8B 0.98
C8 H8C 0.98
C10 C11 1.401(4)
C10 C17 1.520(4)
C10 Ru1 2.177(3)
C10 H10 1
C11 C12 1.513(4)
C11 Ru1 2.171(3)
C11 H11 1
C12 C13 1.530(4)
C12 H12A 0.99
C12 H12B 0.99
C13 C14 1.518(4)
C13 H13A 0.99
C13 H13B 0.99
C14 C15 1.395(4)
C14 Ru1 2.174(3)
C14 H14 1
C15 C16 1.514(4)
C15 Ru1 2.201(3)
C15 H15 1
C16 C17 1.543(4)
C16 H16A 0.99
C16 H16B 0.99
C17 H17A 0.99
C17 H17B 0.99
C18 C19 1.403(4)
C18 C25 1.463(4)
C18 Ru1 2.408(3)
C18 H18 1
C19 C20 1.407(4)
C19 Ru1 2.206(3)
C19 H19 1
C20 C21 1.518(4)
C20 Ru1 2.290(3)
C20 H20 1
C21 C22 1.528(4)
C21 H21A 0.99
C21 H21B 0.99
C22 C23 1.532(4)
C22 H22A 0.99
C22 H22B 0.99
C23 C24 1.494(4)
C23 H23A 0.99
C23 H23B 0.99
C24 C25 1.335(4)
C24 H24 0.95
C25 H25 0.95
N1 Ru1 2.159(2)
N2 Si1 1.834(3)
Si1 Ru1 2.3863(9)
